data_7232751
loop_
_publ_author_name
'Seidel, R\"udiger W.'
'Goddard, Richard'
'N\"othling, Nils'
'Lehmann, Christian W.'

_publ_section_title
;
 In situ cryocrystallization and solid-state structures of furfural and
 some derivatives
;
_journal_issue 21
_journal_name_full CrystEngComm
_journal_page_first 3295
_journal_paper_doi 10.1039/C9CE00435A
_journal_volume 21
_journal_year 2019
_chemical_absolute_configuration ad
_chemical_formula_moiety 'C5 H4 O2'
_chemical_formula_sum 'C5 H4 O2'
_chemical_formula_weight 96.08
_chemical_melting_point 236
_chemical_name_common furfural
_chemical_name_systematic furan-2-carbaldehyde
_space_group_crystal_system orthorhombic
_space_group_IT_number 19
_space_group_name_Hall 'P 2ac 2ab'
_space_group_name_H-M_alt 'P 21 21 21'
_symmetry_space_group_name_Hall 'P 2ac 2ab'
_symmetry_space_group_name_H-M 'P 21 21 21'
_atom_sites_solution_hydrogens difmap
_atom_sites_solution_primary dual
_atom_sites_solution_secondary difmap
_audit_creation_method SHELXL-2018/3
_audit_update_record
;
2019-03-22 deposited with the CCDC.    2019-04-29 downloaded from the CCDC.
;
_cell_angle_alpha 90
_cell_angle_beta 90
_cell_angle_gamma 90
_cell_formula_units_Z 12
_cell_length_a 7.9261(19)
_cell_length_b 11.402(3)
_cell_length_c 15.557(4)
_cell_measurement_reflns_used 2812
_cell_measurement_temperature 100(2)
_cell_measurement_theta_max 41.2538
_cell_measurement_theta_min 5.6877
_cell_volume 1405.9(6)
_computing_cell_refinement 'SAINT software (Bruker AXS, 2004)'
_computing_data_collection 'APEX2 (Bruker AXS, 2005-2013)'
_computing_data_reduction 'SAINT software (Bruker AXS, 2004)'
_computing_molecular_graphics 'DIAMOND (Crystal Impact GbR, 2018)'
_computing_publication_material 'enCIFer (Allen et al., 2004)'
_computing_structure_refinement 'SHELXL-2018/3 (Sheldrick, 2018)'
_computing_structure_solution 'SHELXT-2014/4 (Sheldrick, 2014)'
_diffrn_ambient_temperature 100(2)
_diffrn_detector_area_resol_mean 66.67
_diffrn_measured_fraction_theta_full 0.974
_diffrn_measured_fraction_theta_max 0.968
_diffrn_measurement_device_type 'Bruker AXS X8 Proteum'
_diffrn_measurement_method '\f- and \w-scans'
_diffrn_radiation_type CuK\a
_diffrn_radiation_wavelength 1.54178
_diffrn_reflns_av_R_equivalents 0.1026
_diffrn_reflns_av_unetI/netI 0.0296
_diffrn_reflns_Laue_measured_fraction_full 0.974
_diffrn_reflns_Laue_measured_fraction_max 0.968
_diffrn_reflns_limit_h_max 9
_diffrn_reflns_limit_h_min -9
_diffrn_reflns_limit_k_max 13
_diffrn_reflns_limit_k_min -13
_diffrn_reflns_limit_l_max 15
_diffrn_reflns_limit_l_min -17
_diffrn_reflns_number 56988
_diffrn_reflns_point_group_measured_fraction_full 0.976
_diffrn_reflns_point_group_measured_fraction_max 0.970
_diffrn_reflns_theta_full 67.679
_diffrn_reflns_theta_max 68.001
_diffrn_reflns_theta_min 4.808
_diffrn_source 'rotating-anode X-ray tube'
_exptl_absorpt_coefficient_mu 0.905
_exptl_absorpt_correction_T_max 0.70460
_exptl_absorpt_correction_T_min 0.47992
_exptl_absorpt_correction_type gaussian
_exptl_absorpt_process_details 'SADABS (Bruker AXS, 2012)'
_exptl_crystal_colour 'light brown'
_exptl_crystal_density_diffrn 1.362
_exptl_crystal_description cylinder
_exptl_crystal_F_000 600
_exptl_crystal_recrystallization_method 'From the Melt'
_exptl_crystal_size_max 1.343
_exptl_crystal_size_mid 0.522
_exptl_crystal_size_min 0.501
_exptl_crystal_size_rad 0.250
_refine_diff_density_max 0.226
_refine_diff_density_min -0.168
_refine_diff_density_rms 0.051
_refine_ls_abs_structure_details
;
 Flack x determined using 946 quotients [(I+)-(I-)]/[(I+)+(I-)]
 (Parsons, Flack and Wagner, Acta Cryst. B69 (2013) 249-259).
;
_refine_ls_abs_structure_Flack -0.1(2)
_refine_ls_extinction_coef 0.0027(6)
_refine_ls_extinction_expression Fc^*^=kFc[1+0.001xFc^2^\l^3^/sin(2\q)]^-1/4^
_refine_ls_extinction_method 'SHELXL-2018/3 (Sheldrick 2018)'
_refine_ls_goodness_of_fit_ref 1.077
_refine_ls_hydrogen_treatment refxyz
_refine_ls_matrix_type full
_refine_ls_number_parameters 227
_refine_ls_number_reflns 2485
_refine_ls_number_restraints 12
_refine_ls_restrained_S_all 1.074
_refine_ls_R_factor_all 0.0428
_refine_ls_R_factor_gt 0.0389
_refine_ls_shift/su_max 0.000
_refine_ls_shift/su_mean 0.000
_refine_ls_structure_factor_coef Fsqd
_refine_ls_weighting_details 'w=1/[\s^2^(Fo^2^)+(0.0531P)^2^+0.4655P] where P=(Fo^2^+2Fc^2^)/3'
_refine_ls_weighting_scheme calc
_refine_ls_wR_factor_gt 0.0988
_refine_ls_wR_factor_ref 0.1027
_reflns_Friedel_coverage 0.720
_reflns_Friedel_fraction_full 0.980
_reflns_Friedel_fraction_max 0.972
_reflns_number_gt 2336
_reflns_number_total 2485
_reflns_threshold_expression 'I > 2\s(I)'
_cod_data_source_file c9ce00435a3.cif
_cod_data_source_block 10007
_cod_depositor_comments 'Adding full bibliography for 7232751--7232754.cif.'
_cod_original_cell_volume 1406.0(6)
_cod_database_code 7232751
_shelx_shelxl_version_number 2018/3
_shelx_space_group_comment
;
The symmetry employed for this shelxl refinement is uniquely defined
by the following loop, which should always be used as a source of
symmetry information in preference to the above space-group names.
They are only intended as comments.
;
_shelx_estimated_absorpt_t_min 0.376
_shelx_estimated_absorpt_t_max 0.660

loop_
_space_group_symop_operation_xyz
'x, y, z'
'-x+1/2, -y, z+1/2'
'-x, y+1/2, -z+1/2'
'x+1/2, -y+1/2, -z'

loop_
_atom_site_label
_atom_site_type_symbol
_atom_site_fract_x
_atom_site_fract_y
_atom_site_fract_z
_atom_site_U_iso_or_equiv
_atom_site_adp_type
_atom_site_occupancy
_atom_site_site_symmetry_order
_atom_site_calc_flag
_atom_site_refinement_flags_posn
_atom_site_refinement_flags_adp
O1_1 O 0.1991(3) 0.30354(19) 0.43865(12) 0.0349(5) Uani 1 1 d . .
O2_1 O 0.5009(3) 0.3172(3) 0.34244(16) 0.0603(8) Uani 1 1 d . .
C2_1 C 0.2045(4) 0.3006(3) 0.35071(18) 0.0319(6) Uani 1 1 d . .
C3_1 C 0.0460(4) 0.2937(3) 0.3180(2) 0.0378(7) Uani 1 1 d D .
H3_1 H 0.017(5) 0.292(3) 0.2583(17) 0.045 Uiso 1 1 d D U
C4_1 C -0.0653(4) 0.2926(3) 0.3895(2) 0.0404(7) Uani 1 1 d D .
H4_1 H -0.184(3) 0.292(3) 0.388(2) 0.049 Uiso 1 1 d D U
C5_1 C 0.0325(4) 0.2979(3) 0.4601(2) 0.0394(7) Uani 1 1 d D .
H5_1 H 0.006(5) 0.299(3) 0.5221(18) 0.047 Uiso 1 1 d D U
C6_1 C 0.3643(4) 0.3098(3) 0.3075(2) 0.0443(8) Uani 1 1 d D .
H6_1 H 0.349(5) 0.312(3) 0.2436(17) 0.053 Uiso 1 1 d D U
O1_2 O 0.2698(2) 0.68947(18) 0.44253(12) 0.0333(5) Uani 1 1 d . .
O2_2 O 0.5721(3) 0.6327(2) 0.35585(16) 0.0510(6) Uani 1 1 d . .
C2_2 C 0.2746(4) 0.6320(2) 0.36489(18) 0.0321(6) Uani 1 1 d . .
C3_2 C 0.1145(4) 0.6065(3) 0.3389(2) 0.0357(7) Uani 1 1 d D .
H3_2 H 0.089(4) 0.567(3) 0.2850(18) 0.043 Uiso 1 1 d D U
C4_2 C 0.0050(4) 0.6507(3) 0.4031(2) 0.0389(7) Uani 1 1 d D .
H4_2 H -0.114(3) 0.647(3) 0.402(2) 0.047 Uiso 1 1 d D U
C5_2 C 0.1035(4) 0.6997(3) 0.4638(2) 0.0372(7) Uani 1 1 d D .
H5_2 H 0.078(5) 0.741(3) 0.5180(19) 0.045 Uiso 1 1 d D U
C6_2 C 0.4338(4) 0.6093(3) 0.3251(2) 0.0411(7) Uani 1 1 d D .
H6_2 H 0.421(5) 0.571(3) 0.2682(18) 0.049 Uiso 1 1 d D U
O1_3 O 0.1068(3) 0.96429(19) 0.31848(13) 0.0363(5) Uani 1 1 d . .
O2_3 O -0.2279(3) 0.9898(2) 0.37098(15) 0.0487(6) Uani 1 1 d . .
C2_3 C 0.0641(3) 0.9941(2) 0.40117(18) 0.0296(6) Uani 1 1 d . .
C3_3 C 0.2051(4) 1.0070(3) 0.44896(19) 0.0355(6) Uani 1 1 d D .
H3_3 H 0.212(4) 1.030(3) 0.5085(17) 0.043 Uiso 1 1 d D U
C4_3 C 0.3447(4) 0.9847(3) 0.3941(2) 0.0386(7) Uani 1 1 d D .
H4_3 H 0.460(4) 0.983(3) 0.409(2) 0.046 Uiso 1 1 d D U
C5_3 C 0.2792(4) 0.9593(3) 0.3169(2) 0.0393(7) Uani 1 1 d D .
H5_3 H 0.326(5) 0.937(3) 0.2603(18) 0.047 Uiso 1 1 d D U
C6_3 C -0.1125(4) 1.0058(3) 0.4220(2) 0.0366(7) Uani 1 1 d D .
H6_3 H -0.135(4) 1.027(3) 0.4836(18) 0.044 Uiso 1 1 d D U

loop_
_atom_site_aniso_label
_atom_site_aniso_U_11
_atom_site_aniso_U_22
_atom_site_aniso_U_33
_atom_site_aniso_U_23
_atom_site_aniso_U_13
_atom_site_aniso_U_12
O1_1 0.0305(10) 0.0465(11) 0.0276(11) 0.0004(8) -0.0018(8) -0.0025(10)
O2_1 0.0356(13) 0.091(2) 0.0546(17) 0.0253(15) 0.0072(11) -0.0013(13)
C2_1 0.0359(15) 0.0352(14) 0.0245(14) 0.0001(11) -0.0006(11) 0.0019(14)
C3_1 0.0432(18) 0.0338(14) 0.0363(17) 0.0010(13) -0.0109(13) 0.0026(14)
C4_1 0.0302(15) 0.0383(16) 0.053(2) 0.0033(14) -0.0035(13) 0.0011(13)
C5_1 0.0319(17) 0.0478(17) 0.0384(18) 0.0021(14) 0.0054(12) 0.0010(14)
C6_1 0.0430(19) 0.054(2) 0.0357(19) 0.0104(16) 0.0055(13) 0.0053(15)
O1_2 0.0294(10) 0.0400(11) 0.0304(11) -0.0053(8) 0.0004(8) -0.0009(9)
O2_2 0.0350(13) 0.0763(17) 0.0417(14) -0.0097(12) -0.0014(10) 0.0022(12)
C2_2 0.0359(16) 0.0346(14) 0.0260(14) -0.0029(11) -0.0010(12) 0.0003(12)
C3_2 0.0370(15) 0.0367(16) 0.0334(18) -0.0003(12) -0.0065(13) -0.0029(13)
C4_2 0.0322(15) 0.0438(16) 0.0405(17) 0.0034(13) 0.0002(14) -0.0017(13)
C5_2 0.0334(16) 0.0423(16) 0.0359(17) -0.0001(13) 0.0055(12) 0.0027(14)
C6_2 0.0382(17) 0.0508(18) 0.0342(18) -0.0058(14) -0.0007(13) 0.0025(15)
O1_3 0.0291(11) 0.0514(12) 0.0284(11) -0.0050(9) 0.0015(9) -0.0023(9)
O2_3 0.0281(12) 0.0666(15) 0.0515(15) 0.0087(11) -0.0017(10) -0.0037(11)
C2_3 0.0312(14) 0.0333(13) 0.0243(14) -0.0012(11) 0.0012(12) 0.0008(12)
C3_3 0.0365(16) 0.0412(15) 0.0289(15) 0.0003(12) -0.0039(13) -0.0010(14)
C4_3 0.0276(16) 0.0421(18) 0.0462(19) 0.0046(14) -0.0035(14) 0.0021(12)
C5_3 0.0281(16) 0.0476(17) 0.0420(18) -0.0028(14) 0.0057(13) -0.0002(13)
C6_3 0.0336(15) 0.0385(15) 0.0379(17) 0.0040(13) 0.0041(13) 0.0003(13)

loop_
_atom_type_symbol
_atom_type_description
_atom_type_scat_dispersion_real
_atom_type_scat_dispersion_imag
_atom_type_scat_source
C C 0.0181 0.0091 'International Tables Vol C Tables 4.2.6.8 and 6.1.1.4'
H H 0.0000 0.0000 'International Tables Vol C Tables 4.2.6.8 and 6.1.1.4'
O O 0.0492 0.0322 'International Tables Vol C Tables 4.2.6.8 and 6.1.1.4'

loop_
_geom_angle_atom_site_label_1
_geom_angle_atom_site_label_2
_geom_angle_atom_site_label_3
_geom_angle
C5_1 O1_1 C2_1 105.9(2)
C3_1 C2_1 O1_1 110.3(3)
C3_1 C2_1 C6_1 130.1(3)
O1_1 C2_1 C6_1 119.5(3)
C2_1 C3_1 C4_1 106.4(3)
C2_1 C3_1 H3_1 126(2)
C4_1 C3_1 H3_1 128(2)
C5_1 C4_1 C3_1 106.3(3)
C5_1 C4_1 H4_1 127(2)
C3_1 C4_1 H4_1 127(2)
C4_1 C5_1 O1_1 111.2(3)
C4_1 C5_1 H5_1 133(2)
O1_1 C5_1 H5_1 116(2)
O2_1 C6_1 C2_1 125.5(3)
O2_1 C6_1 H6_1 123(2)
C2_1 C6_1 H6_1 111(2)
C5_2 O1_2 C2_2 106.3(2)
C3_2 C2_2 O1_2 109.7(3)
C3_2 C2_2 C6_2 130.9(3)
O1_2 C2_2 C6_2 119.4(3)
C2_2 C3_2 C4_2 106.5(3)
C2_2 C3_2 H3_2 123(2)
C4_2 C3_2 H3_2 130(2)
C5_2 C4_2 C3_2 106.7(3)
C5_2 C4_2 H4_2 128(2)
C3_2 C4_2 H4_2 126(2)
C4_2 C5_2 O1_2 110.8(3)
C4_2 C5_2 H5_2 133(2)
O1_2 C5_2 H5_2 116(2)
O2_2 C6_2 C2_2 125.5(3)
O2_2 C6_2 H6_2 122(2)
C2_2 C6_2 H6_2 112(2)
C5_3 O1_3 C2_3 105.8(2)
C3_3 C2_3 O1_3 109.8(2)
C3_3 C2_3 C6_3 132.0(3)
O1_3 C2_3 C6_3 118.2(3)
C2_3 C3_3 C4_3 107.1(3)
C2_3 C3_3 H3_3 127(2)
C4_3 C3_3 H3_3 125(2)
C5_3 C4_3 C3_3 106.0(3)
C5_3 C4_3 H4_3 126(2)
C3_3 C4_3 H4_3 128(2)
C4_3 C5_3 O1_3 111.3(3)
C4_3 C5_3 H5_3 135(2)
O1_3 C5_3 H5_3 114(2)
O2_3 C6_3 C2_3 124.4(3)
O2_3 C6_3 H6_3 121(2)
C2_3 C6_3 H6_3 114(2)

loop_
_geom_bond_atom_site_label_1
_geom_bond_atom_site_label_2
_geom_bond_distance
O1_1 C5_1 1.363(4)
O1_1 C2_1 1.369(3)
O2_1 C6_1 1.215(4)
C2_1 C3_1 1.357(4)
C2_1 C6_1 1.438(4)
C3_1 C4_1 1.420(5)
C3_1 H3_1 0.96(3)
C4_1 C5_1 1.345(5)
C4_1 H4_1 0.94(3)
C5_1 H5_1 0.99(3)
C6_1 H6_1 1.00(3)
O1_2 C5_2 1.364(4)
O1_2 C2_2 1.374(3)
O2_2 C6_2 1.225(4)
C2_2 C3_2 1.363(4)
C2_2 C6_2 1.430(4)
C3_2 C4_2 1.417(5)
C3_2 H3_2 0.97(3)
C4_2 C5_2 1.346(5)
C4_2 H4_2 0.94(3)
C5_2 H5_2 0.99(3)
C6_2 H6_2 0.99(3)
O1_3 C5_3 1.368(4)
O1_3 C2_3 1.373(3)
O2_3 C6_3 1.225(4)
C2_3 C3_3 1.351(4)
C2_3 C6_3 1.443(4)
C3_3 C4_3 1.420(4)
C3_3 H3_3 0.97(3)
C4_3 C5_3 1.340(5)
C4_3 H4_3 0.94(3)
C5_3 H5_3 0.99(3)
C6_3 H6_3 1.01(3)

loop_
_geom_hbond_atom_site_label_D
_geom_hbond_atom_site_label_H
_geom_hbond_atom_site_label_A
_geom_hbond_distance_DH
_geom_hbond_distance_HA
_geom_hbond_distance_DA
_geom_hbond_angle_DHA
_geom_hbond_site_symmetry_A
_geom_hbond_publ_flag
C4_1 H4_1 O2_1 0.94(3) 2.61(3) 3.527(4) 165(3) 1_455 yes
C5_1 H5_1 O2_1 0.99(3) 2.49(3) 3.351(4) 146(3) 4_456 yes
C3_2 H3_2 O1_3 0.97(3) 2.52(3) 3.420(4) 153(3) 3_545 yes
C4_2 H4_2 O2_2 0.94(3) 2.60(3) 3.515(4) 165(3) 1_455 yes
C5_2 H5_2 O2_2 0.99(3) 2.43(3) 3.404(4) 167(3) 4_466 yes
C5_2 H5_2 O1_2 0.99(3) 2.64(3) 3.274(4) 122(3) 4_466 yes
C4_3 H4_3 O2_3 0.94(3) 2.54(3) 3.407(4) 153(3) 1_655 yes
C5_3 H5_3 O2_1 0.99(3) 2.51(3) 3.437(4) 156(3) 3_655 yes
C6_3 H6_3 O1_1 1.01(3) 2.63(3) 3.414(4) 135(3) 4_466 yes

loop_
_geom_torsion_atom_site_label_1
_geom_torsion_atom_site_label_2
_geom_torsion_atom_site_label_3
_geom_torsion_atom_site_label_4
_geom_torsion
O1_1 C2_1 C6_1 O2_1 2.0(6)
O1_2 C2_2 C6_2 O2_2 3.1(5)
O1_3 C2_3 C6_3 O2_3 0.7(5)
